data_4335266
loop_
_publ_author_name
'Ralf Haiges'
'Karl O. Christe'

_publ_contact_author_address
;
University of Southern California
Loker Hydrocarbon Research Institute and Department of Chemistry
Los Angeles, CA 90089
USA
;
_publ_contact_author_email haiges@usc.edu
_publ_contact_author_name 'Ralf Haiges'
_publ_contact_author_phone '+1 (213) 740-3197'
_publ_section_title
;
 Energetic High-Nitrogen Compounds: 5-(Trinitromethyl)-2H-tetrazole and
 -tetrazolates, Preparation, Characterization, and Conversion into
 5-(Dinitromethyl)tetrazoles
;
_journal_name_full 'Inorganic Chemistry'
_journal_page_first 7249
_journal_page_last 7260
_journal_paper_doi 10.1021/ic400919n
_journal_volume 52
_journal_year 2013
_chemical_formula_moiety 'C2 N7 O6, Cs'
_chemical_formula_sum 'C2 Cs N7 O6'
_chemical_formula_weight 351.00
_chemical_name_common CsTNTz
_chemical_name_systematic 'cesium 5-trinitromethyltetrazolate'
_space_group_crystal_system triclinic
_space_group_IT_number 2
_space_group_name_Hall '-P 1'
_space_group_name_H-M_alt 'P -1'
_symmetry_space_group_name_Hall '-P 1'
_symmetry_space_group_name_H-M 'P -1'
_atom_sites_solution_primary direct
_atom_sites_solution_secondary difmap
_cell_angle_alpha 84.2842(5)
_cell_angle_beta 79.0115(5)
_cell_angle_gamma 87.5204(5)
_cell_formula_units_Z 2
_cell_length_a 5.9537(2)
_cell_length_b 7.7298(2)
_cell_length_c 10.0994(3)
_cell_measurement_temperature 100.(2)
_cell_volume 453.85(2)
_computing_cell_refinement 'APEX2 v2012.4-3 (Bruker AXS)'
_computing_data_collection 'Bruker Instrument Service v2012.6-0'
_computing_data_reduction 'SAINT V8.18C (Bruker AXS, 2009)'
_computing_structure_refinement 'SHELXL-97 (Sheldrick, 2008)'
_computing_structure_solution 'SHELXS-97 (Sheldrick, 2008)'
_diffrn_ambient_temperature 100.(2)
_diffrn_measured_fraction_theta_full 0.999
_diffrn_measured_fraction_theta_max 0.979
_diffrn_measurement_device_type 'Bruker APEX II CCD'
_diffrn_measurement_method 'omega- and phi-scans'
_diffrn_radiation_monochromator 'TRIUMPH curved-crystal'
_diffrn_radiation_type 'MoK\a '
_diffrn_radiation_wavelength 0.71073
_diffrn_reflns_av_R_equivalents 0.0200
_diffrn_reflns_av_sigmaI/netI 0.0161
_diffrn_reflns_limit_h_max 8
_diffrn_reflns_limit_h_min -8
_diffrn_reflns_limit_k_max 11
_diffrn_reflns_limit_k_min -11
_diffrn_reflns_limit_l_max 14
_diffrn_reflns_limit_l_min -14
_diffrn_reflns_number 11222
_diffrn_reflns_theta_full 29.00
_diffrn_reflns_theta_max 30.51
_diffrn_reflns_theta_min 2.06
_diffrn_source 'fine-focus tube'
_exptl_absorpt_coefficient_mu 4.114
_exptl_absorpt_correction_T_max 0.54
_exptl_absorpt_correction_T_min 0.46
_exptl_absorpt_correction_type multi-scan
_exptl_absorpt_process_details 'Bruker SADABS V2008/1'
_exptl_crystal_colour yellow
_exptl_crystal_density_diffrn 2.568
_exptl_crystal_description prism
_exptl_crystal_F_000 328
_exptl_crystal_size_max 0.220
_exptl_crystal_size_mid 0.210
_exptl_crystal_size_min 0.170
_refine_diff_density_max 0.457
_refine_diff_density_min -0.378
_refine_ls_extinction_coef 0.0093(5)
_refine_ls_extinction_method SHELXL
_refine_ls_goodness_of_fit_ref 1.098
_refine_ls_hydrogen_treatment noref
_refine_ls_matrix_type full
_refine_ls_number_parameters 146
_refine_ls_number_reflns 2721
_refine_ls_number_restraints 0
_refine_ls_restrained_S_all 1.098
_refine_ls_R_factor_all 0.0126
_refine_ls_R_factor_gt 0.0118
_refine_ls_shift/su_max 0.007
_refine_ls_shift/su_mean 0.000
_refine_ls_structure_factor_coef Fsqd
_refine_ls_weighting_details 'calc w=1/[\s^2^(Fo^2^)+(0.0118P)^2^+0.1353P] where P=(Fo^2^+2Fc^2^)/3'
_refine_ls_weighting_scheme calc
_refine_ls_wR_factor_gt 0.0279
_refine_ls_wR_factor_ref 0.0281
_reflns_number_gt 2638
_reflns_number_total 2721
_reflns_threshold_expression >2sigma(I)
_cod_data_source_file ic400919n_si_001_6.cif
_cod_data_source_block CsTNTz
_cod_database_code 4335266

loop_
_space_group_symop_operation_xyz
'x, y, z'
'-x, -y, -z'

loop_
_atom_site_type_symbol
_atom_site_label
_atom_site_fract_x
_atom_site_fract_y
_atom_site_fract_z
_atom_site_U_iso_or_equiv
_atom_site_adp_type
_atom_site_calc_flag
_atom_site_occupancy
C C1 -0.0061(2) 0.20021(16) 0.84757(13) 0.0101(2) Uani d 1
C C2 0.1676(2) 0.21648(16) 0.72151(13) 0.0110(2) Uani d 1
Cs Cs1 0.26456(12) 0.302135(9) 1.168574(7) 0.01097(3) Uani d 1
N N1 -0.04238(19) 0.33184(15) 0.92616(11) 0.0130(2) Uani d 1
N N2 -0.21361(19) 0.27669(15) 1.02571(12) 0.0138(2) Uani d 1
N N3 -0.27441(19) 0.11966(15) 1.00547(12) 0.0143(2) Uani d 1
N N4 -0.14615(19) 0.06790(15) 0.89140(12) 0.0134(2) Uani d 1
N N5 0.3020(2) 0.04869(15) 0.68582(11) 0.0149(2) Uani d 1
N N6 0.33871(19) 0.35622(15) 0.73052(12) 0.0136(2) Uani d 1
N N7 0.0636(2) 0.27789(15) 0.59494(11) 0.0145(2) Uani d 1
O O1 0.1844(2) -0.07318(13) 0.67806(11) 0.0228(2) Uani d 1
O O2 0.50915(18) 0.05140(15) 0.66622(12) 0.0237(2) Uani d 1
O O3 0.3548(2) 0.48100(14) 0.64625(12) 0.0243(2) Uani d 1
O O4 0.44147(17) 0.32915(14) 0.82382(11) 0.0177(2) Uani d 1
O O5 -0.10737(18) 0.37006(14) 0.61420(11) 0.0207(2) Uani d 1
O O6 0.1647(2) 0.23124(16) 0.48752(11) 0.0260(2) Uani d 1

loop_
_atom_site_aniso_label
_atom_site_aniso_U_11
_atom_site_aniso_U_22
_atom_site_aniso_U_33
_atom_site_aniso_U_12
_atom_site_aniso_U_13
_atom_site_aniso_U_23
C1 0.0109(5) 0.0105(5) 0.0093(5) 0.0012(4) -0.0026(4) -0.0010(4)
C2 0.0125(6) 0.0102(5) 0.0108(6) 0.0006(4) -0.0034(4) -0.0011(4)
Cs1 0.01188(5) 0.01000(5) 0.01086(5) -0.00049(3) -0.00166(3) -0.00106(3)
N1 0.0139(5) 0.0132(5) 0.0113(5) -0.0005(4) -0.0004(4) -0.0027(4)
N2 0.0123(5) 0.0162(5) 0.0123(5) 0.0000(4) -0.0009(4) -0.0018(4)
N3 0.0125(5) 0.0165(5) 0.0134(5) -0.0001(4) -0.0011(4) -0.0012(4)
N4 0.0131(5) 0.0131(5) 0.0136(5) -0.0013(4) -0.0013(4) -0.0009(4)
N5 0.0192(6) 0.0139(5) 0.0105(5) 0.0041(4) -0.0010(4) -0.0016(4)
N6 0.0113(5) 0.0140(5) 0.0146(5) -0.0015(4) 0.0002(4) -0.0018(4)
N7 0.0171(5) 0.0156(5) 0.0107(5) -0.0004(4) -0.0035(4) 0.0009(4)
O1 0.0304(6) 0.0135(5) 0.0225(5) -0.0025(4) 0.0029(4) -0.0063(4)
O2 0.0167(5) 0.0263(6) 0.0272(6) 0.0079(4) -0.0014(4) -0.0064(5)
O3 0.0273(6) 0.0199(5) 0.0245(6) -0.0091(4) -0.0058(5) 0.0092(4)
O4 0.0146(5) 0.0215(5) 0.0184(5) -0.0012(4) -0.0059(4) -0.0024(4)
O5 0.0163(5) 0.0271(5) 0.0177(5) 0.0050(4) -0.0045(4) 0.0038(4)
O6 0.0374(7) 0.0304(6) 0.0094(5) 0.0070(5) -0.0029(4) -0.0038(4)

loop_
_atom_type_symbol
_atom_type_description
_atom_type_scat_dispersion_real
_atom_type_scat_dispersion_imag
_atom_type_scat_source
C C 0.0033 0.0016 'International Tables Vol C Tables 4.2.6.8 and 6.1.1.4'
N N 0.0061 0.0033 'International Tables Vol C Tables 4.2.6.8 and 6.1.1.4'
O O 0.0106 0.0060 'International Tables Vol C Tables 4.2.6.8 and 6.1.1.4'
Cs Cs -0.3680 2.1192 'International Tables Vol C Tables 4.2.6.8 and 6.1.1.4'

loop_
_geom_angle_atom_site_label_1
_geom_angle_atom_site_label_2
_geom_angle_atom_site_label_3
_geom_angle_site_symmetry_1
_geom_angle_site_symmetry_3
_geom_angle
N4 C1 N1 . . 113.69(11)
N4 C1 C2 . . 126.76(11)
N1 C1 C2 . . 119.45(11)
C1 C2 N5 . . 115.22(10)
C1 C2 N6 . . 109.61(10)
N5 C2 N6 . . 108.46(10)
C1 C2 N7 . . 112.79(10)
N5 C2 N7 . . 104.74(10)
N6 C2 N7 . . 105.46(10)
N4 Cs1 O6 2_557 1_556 96.54(3)
N4 Cs1 N2 2_557 1_655 95.07(3)
O6 Cs1 N2 1_556 1_655 115.85(3)
N4 Cs1 N1 2_557 2_567 127.71(3)
O6 Cs1 N1 1_556 2_567 111.00(3)
N2 Cs1 N1 1_655 2_567 110.02(3)
N4 Cs1 N3 2_557 1_655 71.32(3)
O6 Cs1 N3 1_556 1_655 117.04(3)
N2 Cs1 N3 1_655 1_655 23.75(3)
N1 Cs1 N3 2_567 1_655 125.28(3)
N4 Cs1 N1 2_557 . 69.83(3)
O6 Cs1 N1 1_556 . 136.07(3)
N2 Cs1 N1 1_655 . 107.04(3)
N1 Cs1 N1 2_567 . 59.34(3)
N3 Cs1 N1 1_655 . 98.36(3)
N4 Cs1 O1 2_557 2_557 53.38(3)
O6 Cs1 O1 1_556 2_557 60.25(3)
N2 Cs1 O1 1_655 2_557 144.29(3)
N1 Cs1 O1 2_567 2_557 103.49(3)
N3 Cs1 O1 1_655 2_557 121.96(3)
N1 Cs1 O1 . 2_557 79.62(3)
N4 Cs1 O2 2_557 2_657 61.54(3)
O6 Cs1 O2 1_556 2_657 57.65(3)
N2 Cs1 O2 1_655 2_657 74.42(3)
N1 Cs1 O2 2_567 2_657 167.85(3)
N3 Cs1 O2 1_655 2_657 63.02(3)
N1 Cs1 O2 . 2_657 131.19(3)
O1 Cs1 O2 2_557 2_657 75.34(3)
N4 Cs1 O4 2_557 2_667 161.79(3)
O6 Cs1 O4 1_556 2_667 92.62(3)
N2 Cs1 O4 1_655 2_667 66.75(3)
N1 Cs1 O4 2_567 2_667 62.10(3)
N3 Cs1 O4 1_655 2_667 90.51(3)
N1 Cs1 O4 . 2_667 113.29(3)
O1 Cs1 O4 2_557 2_667 143.95(3)
O2 Cs1 O4 2_657 2_667 111.62(3)
N4 Cs1 O4 2_557 . 79.45(3)
O6 Cs1 O4 1_556 . 170.79(3)
N2 Cs1 O4 1_655 . 56.77(3)
N1 Cs1 O4 2_567 . 77.76(3)
N3 Cs1 O4 1_655 . 53.86(3)
N1 Cs1 O4 . . 50.38(3)
O1 Cs1 O4 2_557 . 121.63(3)
O2 Cs1 O4 2_657 . 113.37(3)
O4 Cs1 O4 2_667 . 89.10(2)
N4 Cs1 N2 2_557 . 63.81(3)
O6 Cs1 N2 1_556 . 113.50(3)
N2 Cs1 N2 1_655 . 128.02(4)
N1 Cs1 N2 2_567 . 64.59(3)
N3 Cs1 N2 1_655 . 114.33(3)
N1 Cs1 N2 . . 22.74(3)
O1 Cs1 N2 2_557 . 57.82(3)
O2 Cs1 N2 2_657 . 122.26(3)
O4 Cs1 N2 2_667 . 126.08(3)
O4 Cs1 N2 . . 72.34(3)
N4 Cs1 O5 2_557 2_567 144.17(3)
O6 Cs1 O5 1_556 2_567 56.72(3)
N2 Cs1 O5 1_655 2_567 117.21(3)
N1 Cs1 O5 2_567 2_567 57.41(3)
N3 Cs1 O5 1_655 2_567 139.55(3)
N1 Cs1 O5 . 2_567 111.20(3)
O1 Cs1 O5 2_557 2_567 90.97(3)
O2 Cs1 O5 2_657 2_567 110.44(3)
O4 Cs1 O5 2_667 2_567 53.09(2)
O4 Cs1 O5 . 2_567 130.34(2)
N2 Cs1 O5 . 2_567 102.66(3)
C1 N1 N2 . . 103.43(11)
C1 N1 Cs1 . 2_567 122.21(8)
N2 N1 Cs1 . 2_567 98.89(7)
C1 N1 Cs1 . . 114.06(8)
N2 N1 Cs1 . . 84.56(7)
Cs1 N1 Cs1 2_567 . 120.66(3)
N3 N2 N1 . . 109.68(11)
N3 N2 Cs1 . 1_455 81.89(7)
N1 N2 Cs1 . 1_455 149.61(8)
N3 N2 Cs1 . . 117.38(8)
N1 N2 Cs1 . . 72.71(7)
Cs1 N2 Cs1 1_455 . 128.03(4)
N3 N2 Cs1 . 2_567 130.52(8)
N1 N2 Cs1 . 2_567 59.93(7)
Cs1 N2 Cs1 1_455 2_567 90.89(3)
Cs1 N2 Cs1 . 2_567 105.50(3)
N2 N3 N4 . . 109.96(11)
N2 N3 Cs1 . 1_455 74.36(7)
N4 N3 Cs1 . 1_455 151.56(8)
N2 N3 Cs1 . 2_557 158.16(8)
N4 N3 Cs1 . 2_557 48.21(6)
Cs1 N3 Cs1 1_455 2_557 124.49(3)
C1 N4 N3 . . 103.23(10)
C1 N4 Cs1 . 2_557 143.66(8)
N3 N4 Cs1 . 2_557 113.08(8)
O2 N5 O1 . . 127.29(12)
O2 N5 C2 . . 118.02(11)
O1 N5 C2 . . 114.67(11)
O4 N6 O3 . . 127.28(12)
O4 N6 C2 . . 115.21(11)
O3 N6 C2 . . 117.50(11)
O5 N7 O6 . . 127.47(12)
O5 N7 C2 . . 116.00(11)
O6 N7 C2 . . 116.51(11)
N5 O1 Cs1 . 2_557 144.66(9)
N5 O2 Cs1 . 2_657 111.63(9)
N6 O3 Cs1 . 2_667 90.60(8)
N6 O4 Cs1 . 2_667 106.71(8)
N6 O4 Cs1 . . 132.42(8)
Cs1 O4 Cs1 2_667 . 90.90(2)
N7 O5 Cs1 . 2_567 131.11(9)
N7 O6 Cs1 . 1_554 147.05(9)

loop_
_geom_bond_atom_site_label_1
_geom_bond_atom_site_label_2
_geom_bond_site_symmetry_2
_geom_bond_distance
C1 N4 . 1.3341(16)
C1 N1 . 1.3373(16)
C1 C2 . 1.4778(18)
C2 N5 . 1.5315(16)
C2 N6 . 1.5372(17)
C2 N7 . 1.5487(17)
Cs1 N4 2_557 3.1189(11)
Cs1 O6 1_556 3.1585(11)
Cs1 N2 1_655 3.1729(11)
Cs1 N1 2_567 3.2077(11)
Cs1 N3 1_655 3.2621(12)
Cs1 N1 . 3.3081(12)
Cs1 O1 2_557 3.3107(11)
Cs1 O2 2_657 3.4201(11)
Cs1 O4 2_667 3.4232(10)
Cs1 O4 . 3.4281(11)
Cs1 N2 . 3.4491(12)
Cs1 O5 2_567 3.4969(11)
N1 N2 . 1.3392(16)
N1 Cs1 2_567 3.2077(11)
N2 N3 . 1.3273(16)
N2 Cs1 1_455 3.1729(11)
N2 Cs1 2_567 3.6620(12)
N3 N4 . 1.3418(16)
N3 Cs1 1_455 3.2621(11)
N3 Cs1 2_557 3.8482(12)
N4 Cs1 2_557 3.1189(11)
N5 O2 . 1.2122(16)
N5 O1 . 1.2151(16)
N6 O4 . 1.2146(15)
N6 O3 . 1.2155(15)
N7 O5 . 1.2128(15)
N7 O6 . 1.2163(15)
O1 Cs1 2_557 3.3106(11)
O2 Cs1 2_657 3.4201(11)
O3 Cs1 2_667 3.7433(11)
O4 Cs1 2_667 3.4233(10)
O5 Cs1 2_567 3.4969(11)
O6 Cs1 1_554 3.1585(11)
